data_4325402
loop_
_publ_author_name
'Salvador Eslava'
'Benjamin P. R. Goodwill'
'Mary McPartlin'
'Dominic S. Wright'

_publ_contact_author_address
;
 University of Cambridge
 Department of Chemistry   
 Lensfield Road
 Cambridge
 CB2 1EW
 England   
;
_publ_contact_author_email se296@cam.ac.uk
_publ_contact_author_name 'S. Eslava'
_publ_section_title
;
 Extending the Family of Titanium Heterometallic-oxo-alkoxy Cages
;
_journal_name_full 'Inorganic Chemistry'
_journal_page_first 5655
_journal_page_last 5662
_journal_paper_doi 10.1021/ic200350j
_journal_volume 50
_journal_year 2011
_chemical_formula_moiety 'C38 H95 Cl Co O24 Ti7'
_chemical_formula_sum 'C38 H95 Cl Co O24 Ti7'
_chemical_formula_weight 1365.82
_chemical_name_systematic
;
?
;
_space_group_IT_number 2
_symmetry_cell_setting triclinic
_symmetry_space_group_name_Hall '-P 1'
_symmetry_space_group_name_H-M 'P -1'
_atom_sites_solution_hydrogens geom
_atom_sites_solution_primary direct
_atom_sites_solution_secondary difmap
_audit_creation_method SHELXL-97
_cell_angle_alpha 77.100(1)
_cell_angle_beta 87.298(1)
_cell_angle_gamma 72.081(1)
_cell_formula_units_Z 2
_cell_length_a 12.0624(1)
_cell_length_b 13.6868(1)
_cell_length_c 20.1758(3)
_cell_measurement_reflns_used 111033
_cell_measurement_temperature 180(2)
_cell_measurement_theta_max 33.14
_cell_measurement_theta_min 1.00
_cell_volume 3088.54(6)
_computing_cell_refinement 'HKL Scalepack (Otwinowski & Minor 1997)'
_computing_data_collection 'Collect (Nonius B.V. 1998)'
_computing_data_reduction
;
HKL Denzo and Scalepack (Otwinowski & Minor 1997)
;
_computing_publication_material 'SHELXL-97 (Sheldrick 1997)'
_computing_structure_refinement 'SHELXL-97 (Sheldrick 1997)'
_computing_structure_solution 'SIR-92 (Altomare et al. 1994)'
_diffrn_ambient_temperature 180(2)
_diffrn_measured_fraction_theta_full 0.974
_diffrn_measured_fraction_theta_max 0.974
_diffrn_measurement_device_type 'Nonius Kappa CCD'
_diffrn_measurement_method 'Thin slice \w and \f scans'
_diffrn_radiation_source 'fine-focus sealed tube'
_diffrn_radiation_type MoK\a
_diffrn_radiation_wavelength 0.71073
_diffrn_reflns_av_R_equivalents 0.0571
_diffrn_reflns_av_sigmaI/netI 0.0745
_diffrn_reflns_limit_h_max 18
_diffrn_reflns_limit_h_min -18
_diffrn_reflns_limit_k_max 21
_diffrn_reflns_limit_k_min -20
_diffrn_reflns_limit_l_max 31
_diffrn_reflns_limit_l_min -30
_diffrn_reflns_number 80300
_diffrn_reflns_theta_full 33.18
_diffrn_reflns_theta_max 33.18
_diffrn_reflns_theta_min 3.52
_exptl_absorpt_coefficient_mu 1.229
_exptl_absorpt_correction_T_max 0.962
_exptl_absorpt_correction_T_min 0.853
_exptl_absorpt_correction_type multi-scan
_exptl_absorpt_process_details
;
multi-scan from symmetry-related measurements
Sortav (Blessing 1995)
;
_exptl_crystal_colour colourless
_exptl_crystal_density_diffrn 1.469
_exptl_crystal_description block
_exptl_crystal_F_000 1426
_exptl_crystal_size_max 0.32
_exptl_crystal_size_mid 0.12
_exptl_crystal_size_min 0.05
_refine_diff_density_max 1.042
_refine_diff_density_min -0.553
_refine_diff_density_rms 0.088
_refine_ls_extinction_method none
_refine_ls_goodness_of_fit_ref 1.050
_refine_ls_hydrogen_treatment constr
_refine_ls_matrix_type full
_refine_ls_number_parameters 641
_refine_ls_number_reflns 23022
_refine_ls_number_restraints 19
_refine_ls_restrained_S_all 4.179
_refine_ls_R_factor_all 0.1140
_refine_ls_R_factor_gt 0.0500
_refine_ls_shift/su_max 0.000
_refine_ls_shift/su_mean 0.000
_refine_ls_structure_factor_coef Fsqd
_refine_ls_weighting_details 'calc w=1/[\s^2^(Fo^2^)+(0.0557P)^2^+1.0003P] where P=(Fo^2^+2Fc^2^)/3'
_refine_ls_weighting_scheme calc
_refine_ls_wR_factor_gt 0.1169
_refine_ls_wR_factor_ref 0.1385
_reflns_number_gt 13330
_reflns_number_total 23022
_reflns_threshold_expression >2sigma(I)
_cod_data_source_file ic200350j_si_001_1.cif
_cod_data_source_block 1
_cod_database_code 4325402

loop_
_symmetry_equiv_pos_as_xyz
'x, y, z'
'-x, -y, -z'

loop_
_atom_site_label
_atom_site_type_symbol
_atom_site_fract_x
_atom_site_fract_y
_atom_site_fract_z
_atom_site_U_iso_or_equiv
_atom_site_adp_type
_atom_site_occupancy
_atom_site_symmetry_multiplicity
_atom_site_calc_flag
_atom_site_refinement_flags
Co1 Co -0.03646(12) 0.58220(10) 0.20470(7) 0.0312(3) Uani 1 1 d .
Ti1 Ti 0.36651(16) 0.01409(14) 0.27032(9) 0.0308(4) Uani 1 1 d .
Ti2 Ti 0.08904(15) 0.11605(13) 0.25504(9) 0.0260(4) Uani 1 1 d .
Ti3 Ti -0.02857(14) 0.34148(13) 0.28651(9) 0.0254(4) Uani 1 1 d .
Ti4 Ti 0.14350(14) 0.45619(13) 0.32980(9) 0.0244(4) Uani 1 1 d .
Ti5 Ti 0.22815(14) 0.44121(13) 0.17779(9) 0.0255(4) Uani 1 1 d .
Ti6 Ti 0.33608(15) 0.21566(14) 0.14885(9) 0.0288(4) Uani 1 1 d .
Ti7 Ti 0.23829(14) 0.24798(12) 0.29364(8) 0.0226(3) Uani 1 1 d .
Cl1 Cl -0.1682(3) 0.7373(2) 0.15484(17) 0.0529(8) Uani 1 1 d .
O01 O 0.0973(5) 0.2153(5) 0.3184(3) 0.0237(13) Uani 1 1 d .
O1 O 0.2375(5) 0.1502(5) 0.2263(3) 0.0247(13) Uani 1 1 d .
O2 O 0.1111(5) 0.3972(5) 0.2494(3) 0.0226(12) Uani 1 1 d .
O02 O 0.3258(5) 0.3030(5) 0.2198(3) 0.0248(13) Uani 1 1 d .
O11 O 0.3850(7) -0.0684(6) 0.2106(4) 0.046(2) Uani 1 1 d .
O12 O 0.4751(6) -0.0786(5) 0.3324(4) 0.0407(18) Uani 1 1 d .
O13 O 0.2194(6) -0.0136(5) 0.3041(4) 0.0321(15) Uani 1 1 d .
O21 O -0.0116(6) 0.0696(5) 0.3152(4) 0.0338(16) Uani 1 1 d .
O22 O 0.0612(6) 0.0615(5) 0.1869(4) 0.0343(16) Uani 1 1 d .
O23 O -0.0178(6) 0.2623(5) 0.2127(3) 0.0295(14) Uani 1 1 d .
O31 O -0.1512(6) 0.3111(6) 0.3274(4) 0.0366(17) Uani 1 1 d .
O32 O -0.1205(6) 0.4757(5) 0.2283(4) 0.0318(15) Uani 1 1 d .
O33 O 0.0065(5) 0.4057(5) 0.3600(3) 0.0276(14) Uani 1 1 d .
O41 O 0.1817(6) 0.4969(5) 0.4023(3) 0.0308(15) Uani 1 1 d .
O42 O 0.0258(6) 0.5939(5) 0.2904(4) 0.0306(15) Uani 1 1 d .
O43 O 0.2500(6) 0.5000(5) 0.2574(3) 0.0284(14) Uani 1 1 d .
O51 O 0.3302(6) 0.4917(6) 0.1281(4) 0.0363(16) Uani 1 1 d .
O52 O 0.0903(6) 0.5567(5) 0.1381(3) 0.0316(15) Uani 1 1 d .
O53 O 0.2061(6) 0.3513(5) 0.1161(3) 0.0276(14) Uani 1 1 d .
O61 O 0.4510(7) 0.2549(7) 0.0992(4) 0.0448(19) Uani 1 1 d .
O62 O 0.3005(7) 0.1479(6) 0.0915(4) 0.0379(17) Uani 1 1 d .
O63 O 0.4587(6) 0.0978(6) 0.2115(4) 0.0361(16) Uani 1 1 d .
O71 O 0.3517(6) 0.1184(5) 0.3373(3) 0.0291(14) Uani 1 1 d .
O72 O 0.2500(5) 0.3203(5) 0.3562(3) 0.0258(13) Uani 1 1 d .
C11 C 0.4728(13) -0.1103(10) 0.1656(7) 0.061(4) Uani 1 1 d D
H11A H 0.5508 -0.1276 0.1868 0.073 Uiso 1 1 calc R
H11B H 0.4681 -0.0570 0.1228 0.073 Uiso 1 1 calc R
C12 C 0.4568(18) -0.2061(13) 0.1506(10) 0.096(6) Uani 1 1 d D
H12A H 0.5170 -0.2339 0.1195 0.144 Uiso 1 1 calc R
H12B H 0.3797 -0.1886 0.1294 0.144 Uiso 1 1 calc R
H12C H 0.4630 -0.2592 0.1930 0.144 Uiso 1 1 calc R
C13 C 0.5496(12) -0.1825(9) 0.3382(6) 0.052(3) Uani 1 1 d D
H13A H 0.6088 -0.1837 0.3025 0.062 Uiso 1 1 calc R
H13B H 0.5036 -0.2283 0.3314 0.062 Uiso 1 1 calc R
C14 C 0.6090(15) -0.2238(13) 0.4065(7) 0.088(6) Uani 1 1 d D
H14A H 0.6602 -0.2959 0.4093 0.132 Uiso 1 1 calc R
H14B H 0.5505 -0.2236 0.4418 0.132 Uiso 1 1 calc R
H14C H 0.6554 -0.1790 0.4130 0.132 Uiso 1 1 calc R
C15 C 0.2072(11) -0.1174(8) 0.3198(6) 0.045(3) Uani 1 1 d D
H15A H 0.2527 -0.1580 0.2874 0.054 Uiso 1 1 calc R
H15B H 0.1243 -0.1120 0.3142 0.054 Uiso 1 1 calc R
C16 C 0.2483(14) -0.1756(11) 0.3913(7) 0.066(4) Uani 1 1 d D
H16A H 0.2382 -0.2457 0.3999 0.099 Uiso 1 1 calc R
H16B H 0.2025 -0.1363 0.4237 0.099 Uiso 1 1 calc R
H16C H 0.3308 -0.1826 0.3969 0.099 Uiso 1 1 calc R
C21 C -0.0132(10) 0.0537(9) 0.3876(5) 0.041(3) Uani 1 1 d D
H21A H -0.0482 0.1223 0.4003 0.049 Uiso 1 1 calc R
H21B H 0.0677 0.0240 0.4061 0.049 Uiso 1 1 calc R
C22 C -0.0818(14) -0.0194(12) 0.4182(7) 0.068(4) Uani 1 1 d D
H22A H -0.0811 -0.0288 0.4678 0.102 Uiso 1 1 calc R
H22B H -0.0466 -0.0878 0.4062 0.102 Uiso 1 1 calc R
H22C H -0.1623 0.0105 0.4007 0.102 Uiso 1 1 calc R
C23 C 0.0138(12) -0.0154(10) 0.1739(7) 0.055(3) Uani 1 1 d D
H23A H -0.0456 -0.0250 0.2082 0.066 Uiso 1 1 calc R
H23B H 0.0765 -0.0834 0.1791 0.066 Uiso 1 1 calc R
C24 C -0.0408(13) 0.0128(11) 0.1046(7) 0.067(4) Uani 1 1 d D
H24A H -0.0717 -0.0430 0.0986 0.101 Uiso 1 1 calc R
H24B H 0.0179 0.0209 0.0703 0.101 Uiso 1 1 calc R
H24C H -0.1043 0.0792 0.0994 0.101 Uiso 1 1 calc R
C25 C -0.0805(12) 0.2943(10) 0.1486(7) 0.063(4) Uani 1 1 d D
H25A H -0.0951 0.3707 0.1307 0.075 Uiso 1 1 calc R
H25B H -0.0329 0.2567 0.1154 0.075 Uiso 1 1 calc R
C26 C -0.1914(13) 0.2709(15) 0.1570(11) 0.100(7) Uani 1 1 d D
H26A H -0.2331 0.2931 0.1130 0.150 Uiso 1 1 calc R
H26B H -0.2388 0.3090 0.1894 0.150 Uiso 1 1 calc R
H26C H -0.1767 0.1951 0.1741 0.150 Uiso 1 1 calc R
C31 C -0.2486(11) 0.2715(12) 0.3375(7) 0.061(4) Uani 1 1 d D
H31A H -0.2253 0.1991 0.3297 0.073 Uiso 1 1 calc R
H31B H -0.3117 0.3160 0.3043 0.073 Uiso 1 1 calc R
C32 C -0.2917(15) 0.2706(16) 0.4072(8) 0.086(5) Uani 1 1 d D
H32A H -0.3584 0.2430 0.4132 0.129 Uiso 1 1 calc R
H32B H -0.3160 0.3424 0.4147 0.129 Uiso 1 1 calc R
H32C H -0.2295 0.2257 0.4400 0.129 Uiso 1 1 calc R
C33 C -0.2457(9) 0.5170(9) 0.2252(7) 0.046(3) Uani 1 1 d D
H33A H -0.2792 0.4588 0.2273 0.055 Uiso 1 1 calc R
H33B H -0.2708 0.5679 0.1813 0.055 Uiso 1 1 calc R
C34 C -0.2911(11) 0.5708(11) 0.2827(8) 0.061(4) Uani 1 1 d D
H34A H -0.3763 0.5980 0.2792 0.091 Uiso 1 1 calc R
H34B H -0.2591 0.6293 0.2801 0.091 Uiso 1 1 calc R
H34C H -0.2674 0.5203 0.3262 0.091 Uiso 1 1 calc R
C35 C -0.0470(10) 0.4114(9) 0.4244(6) 0.044(3) Uani 1 1 d D
H35A H -0.1310 0.4202 0.4198 0.053 Uiso 1 1 calc R
H35B H -0.0395 0.4736 0.4389 0.053 Uiso 1 1 calc R
C36 C 0.0079(14) 0.3145(12) 0.4774(7) 0.069(4) Uani 1 1 d D
H36A H -0.0307 0.3207 0.5208 0.104 Uiso 1 1 calc R
H36B H 0.0908 0.3064 0.4827 0.104 Uiso 1 1 calc R
H36C H -0.0005 0.2530 0.4635 0.104 Uiso 1 1 calc R
C41 C 0.2542(9) 0.4492(8) 0.4603(5) 0.036(2) Uani 1 1 d D
H41A H 0.3042 0.3788 0.4554 0.044 Uiso 1 1 calc R
H41B H 0.2053 0.4391 0.5005 0.044 Uiso 1 1 calc R
C42 C 0.3303(11) 0.5121(10) 0.4724(7) 0.054(3) Uani 1 1 d D
H42A H 0.3791 0.4750 0.5133 0.081 Uiso 1 1 calc R
H42B H 0.2814 0.5812 0.4786 0.081 Uiso 1 1 calc R
H42C H 0.3801 0.5213 0.4332 0.081 Uiso 1 1 calc R
C43 C 0.0285(10) 0.6935(8) 0.2998(7) 0.045(3) Uani 1 1 d D
H43A H 0.0481 0.7344 0.2564 0.054 Uiso 1 1 calc R
H43B H 0.0901 0.6824 0.3339 0.054 Uiso 1 1 calc R
C44 C -0.0853(13) 0.7544(12) 0.3230(9) 0.075(5) Uani 1 1 d .
H44A H -0.0810 0.8227 0.3280 0.112 Uiso 1 1 calc R
H44B H -0.1035 0.7152 0.3668 0.112 Uiso 1 1 calc R
H44C H -0.1465 0.7653 0.2894 0.112 Uiso 1 1 calc R
C45 C 0.3436(10) 0.5380(10) 0.2698(6) 0.049(3) Uani 1 1 d D
H45A H 0.3182 0.5859 0.3016 0.059 Uiso 1 1 calc R
H45B H 0.3649 0.5782 0.2266 0.059 Uiso 1 1 calc R
C46 C 0.4461(11) 0.4489(12) 0.2993(8) 0.065(4) Uani 1 1 d D
H46A H 0.5092 0.4759 0.3080 0.097 Uiso 1 1 calc R
H46B H 0.4723 0.4025 0.2673 0.097 Uiso 1 1 calc R
H46C H 0.4249 0.4093 0.3421 0.097 Uiso 1 1 calc R
C51 C 0.4157(11) 0.5104(14) 0.0818(7) 0.066(4) Uani 1 1 d D
H51A H 0.3885 0.5841 0.0557 0.080 Uiso 1 1 calc R
H51B H 0.4267 0.4639 0.0493 0.080 Uiso 1 1 calc R
C52 C 0.5276(11) 0.4916(16) 0.1155(8) 0.076(5) Uani 1 1 d D
H52A H 0.5844 0.5055 0.0812 0.114 Uiso 1 1 calc R
H52B H 0.5557 0.4183 0.1407 0.114 Uiso 1 1 calc R
H52C H 0.5176 0.5386 0.1470 0.114 Uiso 1 1 calc R
C53 C 0.0905(11) 0.6381(8) 0.0788(6) 0.042(3) Uani 1 1 d D
H53A H 0.0116 0.6671 0.0574 0.050 Uiso 1 1 calc R
H53B H 0.1451 0.6073 0.0454 0.050 Uiso 1 1 calc R
C54 C 0.1259(13) 0.7256(9) 0.0962(7) 0.059(4) Uani 1 1 d D
H54A H 0.1249 0.7793 0.0547 0.088 Uiso 1 1 calc R
H54B H 0.2047 0.6975 0.1165 0.088 Uiso 1 1 calc R
H54C H 0.0713 0.7572 0.1286 0.088 Uiso 1 1 calc R
C55 C 0.1406(9) 0.3809(8) 0.0535(5) 0.036(2) Uani 1 1 d D
H55A H 0.0724 0.4431 0.0549 0.044 Uiso 1 1 calc R
H55B H 0.1112 0.3226 0.0490 0.044 Uiso 1 1 calc R
C56 C 0.2107(11) 0.4065(10) -0.0077(5) 0.046(3) Uani 1 1 d D
H56A H 0.1617 0.4261 -0.0489 0.070 Uiso 1 1 calc R
H56B H 0.2775 0.3448 -0.0100 0.070 Uiso 1 1 calc R
H56C H 0.2385 0.4653 -0.0041 0.070 Uiso 1 1 calc R
C61 C 0.5067(13) 0.225(2) 0.0405(10) 0.102(7) Uani 1 1 d D
H61A H 0.4873 0.1620 0.0344 0.122 Uiso 1 1 calc R
H61B H 0.4743 0.2822 0.0005 0.122 Uiso 1 1 calc R
C62 C 0.6305(13) 0.2010(17) 0.0414(10) 0.099(7) Uani 1 1 d D
H62A H 0.6613 0.1811 -0.0011 0.148 Uiso 1 1 calc R
H62B H 0.6641 0.1426 0.0799 0.148 Uiso 1 1 calc R
H62C H 0.6511 0.2631 0.0460 0.148 Uiso 1 1 calc R
C63 C 0.2405(12) 0.0937(11) 0.0623(7) 0.055(3) Uani 1 1 d D
H63A H 0.1586 0.1379 0.0521 0.066 Uiso 1 1 calc R
H63B H 0.2403 0.0280 0.0950 0.066 Uiso 1 1 calc R
C64 C 0.2973(16) 0.0678(13) -0.0018(7) 0.082(5) Uani 1 1 d D
H64A H 0.2546 0.0303 -0.0215 0.123 Uiso 1 1 calc R
H64B H 0.3780 0.0231 0.0085 0.123 Uiso 1 1 calc R
H64C H 0.2966 0.1329 -0.0343 0.123 Uiso 1 1 calc R
C65 C 0.5620(11) 0.1206(11) 0.2353(7) 0.061(4) Uani 1 1 d D
H65A H 0.5754 0.1815 0.2027 0.074 Uiso 1 1 calc R
H65B H 0.5457 0.1397 0.2801 0.074 Uiso 1 1 calc R
C66 C 0.6677(12) 0.0296(13) 0.2413(12) 0.098(7) Uani 1 1 d D
H66A H 0.7332 0.0470 0.2573 0.147 Uiso 1 1 calc R
H66B H 0.6853 0.0117 0.1968 0.147 Uiso 1 1 calc R
H66C H 0.6549 -0.0307 0.2738 0.147 Uiso 1 1 calc R
C71 C 0.4038(9) 0.0961(9) 0.4034(5) 0.039(2) Uani 1 1 d D
H71A H 0.4163 0.1607 0.4117 0.046 Uiso 1 1 calc R
H71B H 0.4807 0.0419 0.4055 0.046 Uiso 1 1 calc R
C72 C 0.3285(12) 0.0581(12) 0.4573(6) 0.060(4) Uani 1 1 d D
H72A H 0.3660 0.0434 0.5020 0.091 Uiso 1 1 calc R
H72B H 0.3172 -0.0064 0.4495 0.091 Uiso 1 1 calc R
H72C H 0.2528 0.1122 0.4557 0.091 Uiso 1 1 calc R

loop_
_atom_site_aniso_label
_atom_site_aniso_U_11
_atom_site_aniso_U_22
_atom_site_aniso_U_33
_atom_site_aniso_U_23
_atom_site_aniso_U_13
_atom_site_aniso_U_12
Co1 0.0311(7) 0.0263(7) 0.0342(8) -0.0064(5) -0.0064(5) -0.0051(5)
Ti1 0.0333(9) 0.0246(9) 0.0273(9) -0.0056(7) -0.0017(7) 0.0021(7)
Ti2 0.0306(9) 0.0217(8) 0.0264(8) -0.0072(6) 0.0006(6) -0.0077(7)
Ti3 0.0218(8) 0.0238(8) 0.0319(9) -0.0096(7) 0.0023(6) -0.0066(6)
Ti4 0.0256(8) 0.0231(8) 0.0250(8) -0.0070(6) -0.0010(6) -0.0068(6)
Ti5 0.0271(8) 0.0251(8) 0.0239(8) -0.0027(6) 0.0001(6) -0.0093(7)
Ti6 0.0289(9) 0.0295(9) 0.0235(8) -0.0060(7) 0.0038(6) -0.0027(7)
Ti7 0.0226(8) 0.0221(8) 0.0217(8) -0.0048(6) 0.0004(6) -0.0047(6)
Cl1 0.0514(17) 0.0341(15) 0.060(2) -0.0034(13) -0.0169(14) 0.0043(12)
O01 0.026(3) 0.021(3) 0.025(3) -0.006(2) 0.003(2) -0.007(2)
O1 0.025(3) 0.022(3) 0.024(3) -0.005(2) 0.000(2) -0.003(3)
O2 0.022(3) 0.022(3) 0.024(3) -0.006(2) 0.000(2) -0.006(2)
O02 0.021(3) 0.026(3) 0.024(3) -0.004(3) 0.001(2) -0.005(3)
O11 0.057(5) 0.036(4) 0.038(4) -0.017(3) 0.001(4) 0.003(4)
O12 0.042(4) 0.027(4) 0.040(4) -0.005(3) -0.007(3) 0.007(3)
O13 0.041(4) 0.020(3) 0.032(4) -0.002(3) -0.001(3) -0.007(3)
O21 0.040(4) 0.032(4) 0.034(4) -0.009(3) 0.006(3) -0.018(3)
O22 0.043(4) 0.030(4) 0.033(4) -0.013(3) -0.002(3) -0.012(3)
O23 0.031(3) 0.025(3) 0.031(4) -0.008(3) -0.006(3) -0.004(3)
O31 0.025(3) 0.039(4) 0.050(5) -0.016(3) 0.009(3) -0.013(3)
O32 0.023(3) 0.025(3) 0.046(4) -0.012(3) -0.004(3) -0.002(3)
O33 0.028(3) 0.027(3) 0.029(3) -0.012(3) 0.007(3) -0.008(3)
O41 0.035(4) 0.029(4) 0.029(4) -0.010(3) -0.005(3) -0.007(3)
O42 0.034(4) 0.021(3) 0.035(4) -0.009(3) -0.005(3) -0.004(3)
O43 0.030(3) 0.032(4) 0.028(3) -0.006(3) 0.000(3) -0.016(3)
O51 0.041(4) 0.041(4) 0.030(4) -0.002(3) 0.005(3) -0.021(3)
O52 0.038(4) 0.024(3) 0.029(4) 0.000(3) -0.005(3) -0.007(3)
O53 0.030(3) 0.028(3) 0.023(3) -0.004(3) -0.002(3) -0.007(3)
O61 0.037(4) 0.060(5) 0.034(4) -0.009(4) 0.014(3) -0.013(4)
O62 0.047(4) 0.036(4) 0.029(4) -0.013(3) 0.003(3) -0.006(3)
O63 0.028(4) 0.039(4) 0.032(4) -0.007(3) 0.002(3) 0.002(3)
O71 0.030(3) 0.027(3) 0.024(3) -0.005(3) -0.005(3) 0.000(3)
O72 0.028(3) 0.024(3) 0.023(3) -0.007(3) -0.003(2) -0.005(3)
C11 0.072(9) 0.056(8) 0.040(7) -0.019(6) 0.004(6) 0.007(7)
C12 0.136(17) 0.068(11) 0.080(13) -0.048(10) 0.011(11) -0.004(11)
C13 0.059(8) 0.032(6) 0.047(7) -0.006(5) -0.008(6) 0.010(5)
C14 0.098(13) 0.068(10) 0.055(9) -0.003(8) -0.031(9) 0.034(9)
C15 0.062(8) 0.023(5) 0.049(7) -0.003(5) -0.002(6) -0.013(5)
C16 0.076(10) 0.043(8) 0.067(10) 0.018(7) -0.011(8) -0.020(7)
C21 0.054(7) 0.042(6) 0.032(6) -0.009(5) 0.009(5) -0.025(5)
C22 0.106(12) 0.072(10) 0.048(8) -0.012(7) 0.022(8) -0.062(10)
C23 0.070(9) 0.042(7) 0.061(9) -0.020(6) -0.014(7) -0.021(6)
C24 0.072(10) 0.058(9) 0.077(10) -0.032(8) -0.028(8) -0.012(7)
C25 0.072(9) 0.040(7) 0.068(9) -0.022(6) -0.030(7) 0.007(6)
C26 0.063(11) 0.099(14) 0.146(19) -0.071(14) -0.028(11) -0.001(10)
C31 0.040(7) 0.070(9) 0.078(10) -0.015(8) 0.012(7) -0.026(7)
C32 0.068(11) 0.115(15) 0.084(13) -0.029(11) 0.030(9) -0.041(10)
C33 0.024(5) 0.036(6) 0.077(9) -0.016(6) -0.011(5) -0.003(4)
C34 0.034(6) 0.047(7) 0.100(12) -0.028(8) 0.012(7) -0.005(5)
C35 0.043(6) 0.060(8) 0.041(6) -0.027(6) 0.017(5) -0.024(6)
C36 0.085(11) 0.098(12) 0.033(7) -0.001(7) 0.003(7) -0.049(10)
C41 0.042(6) 0.036(6) 0.030(5) -0.011(4) -0.005(4) -0.007(5)
C42 0.059(8) 0.062(8) 0.049(8) -0.014(6) -0.015(6) -0.025(7)
C43 0.051(7) 0.028(5) 0.058(8) -0.014(5) -0.011(6) -0.011(5)
C44 0.069(10) 0.057(9) 0.095(12) -0.048(9) -0.020(9) 0.012(7)
C45 0.047(7) 0.074(9) 0.043(7) -0.021(6) 0.008(5) -0.038(7)
C46 0.050(8) 0.091(11) 0.062(9) -0.015(8) -0.007(7) -0.033(8)
C51 0.061(9) 0.101(12) 0.046(8) -0.002(8) 0.014(6) -0.049(9)
C52 0.042(7) 0.139(16) 0.056(9) -0.029(10) 0.016(6) -0.038(9)
C53 0.055(7) 0.030(5) 0.033(6) 0.003(4) -0.005(5) -0.008(5)
C54 0.077(10) 0.032(6) 0.066(9) 0.000(6) 0.003(7) -0.021(6)
C55 0.043(6) 0.034(5) 0.031(5) -0.006(4) -0.010(4) -0.010(5)
C56 0.061(8) 0.048(7) 0.026(5) -0.004(5) -0.002(5) -0.012(6)
C61 0.070(11) 0.18(2) 0.080(13) -0.069(14) 0.046(10) -0.051(13)
C62 0.060(10) 0.137(18) 0.096(15) -0.062(13) 0.021(10) -0.003(11)
C63 0.059(8) 0.051(8) 0.060(9) -0.025(7) -0.004(6) -0.013(6)
C64 0.131(15) 0.064(10) 0.045(8) -0.025(7) -0.013(9) -0.008(10)
C65 0.042(7) 0.078(10) 0.052(8) 0.000(7) 0.002(6) -0.011(7)
C66 0.042(8) 0.085(12) 0.144(19) 0.011(12) -0.005(10) -0.012(8)
C71 0.042(6) 0.036(6) 0.031(5) -0.007(4) -0.012(4) 0.000(5)
C72 0.076(10) 0.071(9) 0.028(6) -0.002(6) -0.005(6) -0.020(8)

loop_
_atom_type_symbol
_atom_type_description
_atom_type_scat_dispersion_real
_atom_type_scat_dispersion_imag
_atom_type_scat_source
C C 0.0033 0.0016 'International Tables Vol C Tables 4.2.6.8 and 6.1.1.4'
H H 0.0000 0.0000 'International Tables Vol C Tables 4.2.6.8 and 6.1.1.4'
O O 0.0106 0.0060 'International Tables Vol C Tables 4.2.6.8 and 6.1.1.4'
Co Co 0.3494 0.9721 'International Tables Vol C Tables 4.2.6.8 and 6.1.1.4'
Ti Ti 0.2776 0.4457 'International Tables Vol C Tables 4.2.6.8 and 6.1.1.4'
Cl Cl 0.1484 0.1585 'International Tables Vol C Tables 4.2.6.8 and 6.1.1.4'

loop_
_geom_angle_atom_site_label_1
_geom_angle_atom_site_label_2
_geom_angle_atom_site_label_3
_geom_angle
O42 Co1 O32 107.4(3)
O42 Co1 O52 110.0(3)
O32 Co1 O52 116.5(3)
O42 Co1 Cl1 110.4(2)
O32 Co1 Cl1 107.4(2)
O52 Co1 Cl1 105.2(2)
O11 Ti1 O12 96.4(4)
O11 Ti1 O13 92.6(4)
O12 Ti1 O13 103.0(3)
O11 Ti1 O63 90.1(4)
O12 Ti1 O63 102.8(3)
O13 Ti1 O63 153.6(3)
O11 Ti1 O1 104.2(3)
O12 Ti1 O1 159.4(3)
O13 Ti1 O1 76.0(3)
O63 Ti1 O1 77.9(3)
O11 Ti1 O71 176.0(4)
O12 Ti1 O71 84.4(3)
O13 Ti1 O71 91.0(3)
O63 Ti1 O71 85.9(3)
O1 Ti1 O71 75.1(2)
O11 Ti1 Ti6 90.6(3)
O12 Ti1 Ti6 140.7(3)
O13 Ti1 Ti6 115.3(2)
O63 Ti1 Ti6 38.41(19)
O1 Ti1 Ti6 41.07(18)
O71 Ti1 Ti6 86.40(18)
O11 Ti1 Ti2 98.0(3)
O12 Ti1 Ti2 139.1(3)
O13 Ti1 Ti2 38.42(19)
O63 Ti1 Ti2 115.2(2)
O1 Ti1 Ti2 37.70(18)
O71 Ti1 Ti2 83.80(18)
Ti6 Ti1 Ti2 77.16(6)
O11 Ti1 Ti7 143.7(3)
O12 Ti1 Ti7 119.6(2)
O13 Ti1 Ti7 84.2(2)
O63 Ti1 Ti7 78.2(2)
O1 Ti1 Ti7 39.93(18)
O71 Ti1 Ti7 35.23(17)
Ti6 Ti1 Ti7 59.18(5)
Ti2 Ti1 Ti7 58.46(5)
O22 Ti2 O21 96.8(3)
O22 Ti2 O1 102.3(3)
O21 Ti2 O1 155.6(3)
O22 Ti2 O23 92.7(3)
O21 Ti2 O23 99.3(3)
O1 Ti2 O23 94.8(3)
O22 Ti2 O13 97.5(3)
O21 Ti2 O13 87.1(3)
O1 Ti2 O13 75.6(3)
O23 Ti2 O13 167.2(3)
O22 Ti2 O01 165.4(3)
O21 Ti2 O01 87.6(3)
O1 Ti2 O01 77.7(2)
O23 Ti2 O01 72.9(2)
O13 Ti2 O01 96.6(3)
O22 Ti2 Ti7 141.9(2)
O21 Ti2 Ti7 121.2(2)
O1 Ti2 Ti7 41.56(18)
O23 Ti2 Ti7 81.87(19)
O13 Ti2 Ti7 85.4(2)
O01 Ti2 Ti7 36.12(17)
O22 Ti2 Ti3 130.1(2)
O21 Ti2 Ti3 87.2(2)
O1 Ti2 Ti3 91.89(18)
O23 Ti2 Ti3 38.09(19)
O13 Ti2 Ti3 132.4(2)
O01 Ti2 Ti3 35.94(17)
Ti7 Ti2 Ti3 58.31(5)
O22 Ti2 Ti1 99.8(2)
O21 Ti2 Ti1 122.9(2)
O1 Ti2 Ti1 38.94(17)
O23 Ti2 Ti1 133.6(2)
O13 Ti2 Ti1 36.8(2)
O01 Ti2 Ti1 89.28(17)
Ti7 Ti2 Ti1 61.13(5)
Ti3 Ti2 Ti1 119.36(7)
O31 Ti3 O01 103.0(3)
O31 Ti3 O32 94.9(3)
O01 Ti3 O32 160.4(3)
O31 Ti3 O33 94.6(3)
O01 Ti3 O33 91.0(3)
O32 Ti3 O33 95.5(3)
O31 Ti3 O23 97.2(3)
O01 Ti3 O23 77.2(3)
O32 Ti3 O23 92.9(3)
O33 Ti3 O23 164.9(3)
O31 Ti3 O2 169.6(3)
O01 Ti3 O2 81.2(2)
O32 Ti3 O2 82.5(3)
O33 Ti3 O2 75.8(3)
O23 Ti3 O2 93.0(3)
O31 Ti3 Ti7 138.3(3)
O01 Ti3 Ti7 36.38(18)
O32 Ti3 Ti7 126.7(2)
O33 Ti3 Ti7 80.80(19)
O23 Ti3 Ti7 84.12(19)
O2 Ti3 Ti7 44.87(16)
O31 Ti3 Ti2 95.4(2)
O01 Ti3 Ti2 39.66(19)
O32 Ti3 Ti2 131.5(2)
O33 Ti3 Ti2 130.6(2)
O23 Ti3 Ti2 38.79(18)
O2 Ti3 Ti2 93.84(17)
Ti7 Ti3 Ti2 60.42(5)
O31 Ti3 Ti4 131.2(3)
O01 Ti3 Ti4 84.01(19)
O32 Ti3 Ti4 90.2(2)
O33 Ti3 Ti4 36.60(18)
O23 Ti3 Ti4 131.1(2)
O2 Ti3 Ti4 39.19(17)
Ti7 Ti3 Ti4 56.28(5)
Ti2 Ti3 Ti4 116.66(6)
O41 Ti4 O72 92.5(3)
O41 Ti4 O42 95.4(3)
O72 Ti4 O42 172.1(3)
O41 Ti4 O33 104.2(3)
O72 Ti4 O33 92.7(3)
O42 Ti4 O33 85.6(3)
O41 Ti4 O43 103.3(3)
O72 Ti4 O43 91.8(3)
O42 Ti4 O43 86.0(3)
O33 Ti4 O43 151.8(3)
O41 Ti4 O2 175.0(3)
O72 Ti4 O2 82.5(3)
O42 Ti4 O2 89.6(3)
O33 Ti4 O2 76.6(3)
O43 Ti4 O2 76.5(3)
O41 Ti4 Ti7 128.0(2)
O72 Ti4 Ti7 35.52(19)
O42 Ti4 Ti7 136.6(2)
O33 Ti4 Ti7 83.68(19)
O43 Ti4 Ti7 84.0(2)
O2 Ti4 Ti7 46.98(17)
O41 Ti4 Ti3 140.5(2)
O72 Ti4 Ti3 85.95(19)
O42 Ti4 Ti3 88.1(2)
O33 Ti4 Ti3 36.73(19)
O43 Ti4 Ti3 116.14(19)
O2 Ti4 Ti3 39.86(17)
Ti7 Ti4 Ti3 59.49(5)
O41 Ti4 Ti5 139.8(2)
O72 Ti4 Ti5 85.5(2)
O42 Ti4 Ti5 88.3(2)
O33 Ti4 Ti5 116.0(2)
O43 Ti4 Ti5 36.89(19)
O2 Ti4 Ti5 39.67(17)
Ti7 Ti4 Ti5 59.77(5)
Ti3 Ti4 Ti5 79.45(6)
O51 Ti5 O02 100.7(3)
O51 Ti5 O52 95.9(3)
O02 Ti5 O52 160.8(3)
O51 Ti5 O43 93.5(3)
O02 Ti5 O43 92.1(3)
O52 Ti5 O43 96.5(3)
O51 Ti5 O53 97.0(3)
O02 Ti5 O53 76.8(3)
O52 Ti5 O53 91.7(3)
O43 Ti5 O53 165.9(3)
O51 Ti5 O2 169.5(3)
O02 Ti5 O2 81.4(2)
O52 Ti5 O2 84.1(3)
O43 Ti5 O2 76.0(3)
O53 Ti5 O2 93.5(3)
O51 Ti5 Ti7 136.1(3)
O02 Ti5 Ti7 36.89(19)
O52 Ti5 Ti7 128.0(2)
O43 Ti5 Ti7 80.90(19)
O53 Ti5 Ti7 85.01(19)
O2 Ti5 Ti7 44.56(16)
O51 Ti5 Ti6 93.5(3)
O02 Ti5 Ti6 38.93(19)
O52 Ti5 Ti6 130.8(2)
O43 Ti5 Ti6 130.9(2)
O53 Ti5 Ti6 39.20(18)
O2 Ti5 Ti6 94.47(17)
Ti7 Ti5 Ti6 61.25(5)
O51 Ti5 Ti4 130.5(3)
O02 Ti5 Ti4 84.89(19)
O52 Ti5 Ti4 91.7(2)
O43 Ti5 Ti4 36.95(19)
O53 Ti5 Ti4 131.7(2)
O2 Ti5 Ti4 39.09(17)
Ti7 Ti5 Ti4 56.10(5)
Ti6 Ti5 Ti4 117.30(7)
O62 Ti6 O61 96.9(4)
O62 Ti6 O53 95.2(3)
O61 Ti6 O53 96.9(3)
O62 Ti6 O02 163.1(3)
O61 Ti6 O02 97.3(3)
O53 Ti6 O02 74.0(2)
O62 Ti6 O63 102.1(3)
O61 Ti6 O63 90.1(3)
O53 Ti6 O63 160.4(3)
O02 Ti6 O63 87.0(3)
O62 Ti6 O1 91.0(3)
O61 Ti6 O1 165.0(3)
O53 Ti6 O1 95.0(3)
O02 Ti6 O1 77.3(2)
O63 Ti6 O1 75.8(3)
O62 Ti6 Ti5 134.1(2)
O61 Ti6 Ti5 91.5(3)
O53 Ti6 Ti5 38.93(19)
O02 Ti6 Ti5 36.36(17)
O63 Ti6 Ti5 123.0(2)
O1 Ti6 Ti5 92.09(17)
O62 Ti6 Ti7 131.3(3)
O61 Ti6 Ti7 131.7(3)
O53 Ti6 Ti7 82.66(19)
O02 Ti6 Ti7 35.91(18)
O63 Ti6 Ti7 79.1(2)
O1 Ti6 Ti7 41.37(17)
Ti5 Ti6 Ti7 58.66(5)
O62 Ti6 Ti1 90.4(3)
O61 Ti6 Ti1 127.0(3)
O53 Ti6 Ti1 134.7(2)
O02 Ti6 Ti1 88.34(18)
O63 Ti6 Ti1 37.4(2)
O1 Ti6 Ti1 39.82(16)
Ti5 Ti6 Ti1 119.45(7)
Ti7 Ti6 Ti1 60.96(5)
O72 Ti7 O01 101.8(3)
O72 Ti7 O71 95.4(3)
O01 Ti7 O71 100.6(3)
O72 Ti7 O02 101.6(3)
O01 Ti7 O02 145.5(3)
O71 Ti7 O02 102.0(3)
O72 Ti7 O1 174.2(3)
O01 Ti7 O1 79.5(3)
O71 Ti7 O1 78.8(3)
O02 Ti7 O1 79.8(3)
O72 Ti7 O2 81.5(3)
O01 Ti7 O2 79.6(2)
O71 Ti7 O2 176.9(3)
O02 Ti7 O2 79.1(2)
O1 Ti7 O2 104.3(2)
O72 Ti7 Ti4 37.32(19)
O01 Ti7 Ti4 91.44(19)
O71 Ti7 Ti4 132.7(2)
O02 Ti7 Ti4 91.97(19)
O1 Ti7 Ti4 148.49(17)
O2 Ti7 Ti4 44.17(16)
O72 Ti7 Ti3 91.6(2)
O01 Ti7 Ti3 36.68(18)
O71 Ti7 Ti3 137.1(2)
O02 Ti7 Ti3 117.89(19)
O1 Ti7 Ti3 92.69(17)
O2 Ti7 Ti3 43.00(16)
Ti4 Ti7 Ti3 64.24(5)
O72 Ti7 Ti5 90.7(2)
O01 Ti7 Ti5 118.37(19)
O71 Ti7 Ti5 138.3(2)
O02 Ti7 Ti5 36.62(18)
O1 Ti7 Ti5 93.64(18)
O2 Ti7 Ti5 42.61(16)
Ti4 Ti7 Ti5 64.13(6)
Ti3 Ti7 Ti5 83.65(6)
O72 Ti7 Ti2 141.6(2)
O01 Ti7 Ti2 40.21(19)
O71 Ti7 Ti2 89.0(2)
O02 Ti7 Ti2 114.8(2)
O1 Ti7 Ti2 39.28(17)
O2 Ti7 Ti2 93.13(16)
Ti4 Ti7 Ti2 125.46(7)
Ti3 Ti7 Ti2 61.27(5)
Ti5 Ti7 Ti2 110.81(6)
O72 Ti7 Ti6 139.4(2)
O01 Ti7 Ti6 116.5(2)
O71 Ti7 Ti6 90.7(2)
O02 Ti7 Ti6 38.14(19)
O1 Ti7 Ti6 41.69(17)
O2 Ti7 Ti6 91.96(17)
Ti4 Ti7 Ti6 124.16(7)
Ti3 Ti7 Ti6 110.58(7)
Ti5 Ti7 Ti6 60.09(5)
Ti2 Ti7 Ti6 78.42(6)
O72 Ti7 Ti1 135.2(2)
O01 Ti7 Ti1 91.92(19)
O71 Ti7 Ti1 39.8(2)
O02 Ti7 Ti1 89.11(19)
O1 Ti7 Ti1 39.03(16)
O2 Ti7 Ti1 143.28(17)
Ti4 Ti7 Ti1 172.42(7)
Ti3 Ti7 Ti1 121.61(7)
Ti5 Ti7 Ti1 119.78(7)
Ti2 Ti7 Ti1 60.42(5)
Ti6 Ti7 Ti1 59.86(5)
Ti7 O01 Ti3 106.9(3)
Ti7 O01 Ti2 103.7(3)
Ti3 O01 Ti2 104.4(3)
Ti2 O1 Ti1 103.4(3)
Ti2 O1 Ti7 99.2(3)
Ti1 O1 Ti7 101.0(3)
Ti2 O1 Ti6 149.2(3)
Ti1 O1 Ti6 99.1(3)
Ti7 O1 Ti6 96.9(3)
Ti4 O2 Ti5 101.2(3)
Ti4 O2 Ti3 100.9(3)
Ti5 O2 Ti3 157.4(3)
Ti4 O2 Ti7 88.8(2)
Ti5 O2 Ti7 92.8(2)
Ti3 O2 Ti7 92.1(2)
Ti5 O02 Ti7 106.5(3)
Ti5 O02 Ti6 104.7(3)
Ti7 O02 Ti6 106.0(3)
C11 O11 Ti1 137.4(8)
C13 O12 Ti1 135.5(7)
C15 O13 Ti1 122.5(7)
C15 O13 Ti2 122.1(6)
Ti1 O13 Ti2 104.8(3)
C21 O21 Ti2 129.8(6)
C23 O22 Ti2 141.3(8)
C25 O23 Ti3 129.5(7)
C25 O23 Ti2 127.0(7)
Ti3 O23 Ti2 103.1(3)
C31 O31 Ti3 158.1(8)
C33 O32 Ti3 125.6(7)
C33 O32 Co1 115.5(6)
Ti3 O32 Co1 113.8(3)
C35 O33 Ti4 123.9(6)
C35 O33 Ti3 129.4(6)
Ti4 O33 Ti3 106.7(3)
C41 O41 Ti4 136.3(6)
C43 O42 Co1 120.4(6)
C43 O42 Ti4 124.7(6)
Co1 O42 Ti4 108.0(3)
C45 O43 Ti5 127.7(7)
C45 O43 Ti4 123.9(7)
Ti5 O43 Ti4 106.2(3)
C51 O51 Ti5 166.0(9)
C53 O52 Ti5 124.9(7)
C53 O52 Co1 119.7(6)
Ti5 O52 Co1 112.0(3)
C55 O53 Ti5 129.8(6)
C55 O53 Ti6 126.2(6)
Ti5 O53 Ti6 101.9(3)
C61 O61 Ti6 130.7(10)
C63 O62 Ti6 159.9(8)
C65 O63 Ti1 124.9(7)
C65 O63 Ti6 119.2(7)
Ti1 O63 Ti6 104.1(3)
C71 O71 Ti7 126.2(6)
C71 O71 Ti1 128.6(6)
Ti7 O71 Ti1 104.9(3)
Ti7 O72 Ti4 107.2(3)
O11 C11 C12 110.1(13)
O11 C11 H11A 109.6
C12 C11 H11A 109.6
O11 C11 H11B 109.6
C12 C11 H11B 109.6
H11A C11 H11B 108.2
C11 C12 H12A 109.5
C11 C12 H12B 109.5
H12A C12 H12B 109.5
C11 C12 H12C 109.5
H12A C12 H12C 109.5
H12B C12 H12C 109.5
O12 C13 C14 110.9(11)
O12 C13 H13A 109.5
C14 C13 H13A 109.5
O12 C13 H13B 109.5
C14 C13 H13B 109.5
H13A C13 H13B 108.0
C13 C14 H14A 109.5
C13 C14 H14B 109.5
H14A C14 H14B 109.5
C13 C14 H14C 109.5
H14A C14 H14C 109.5
H14B C14 H14C 109.5
O13 C15 C16 112.2(10)
O13 C15 H15A 109.2
C16 C15 H15A 109.2
O13 C15 H15B 109.2
C16 C15 H15B 109.2
H15A C15 H15B 107.9
C15 C16 H16A 109.5
C15 C16 H16B 109.5
H16A C16 H16B 109.5
C15 C16 H16C 109.5
H16A C16 H16C 109.5
H16B C16 H16C 109.5
O21 C21 C22 111.5(9)
O21 C21 H21A 109.3
C22 C21 H21A 109.3
O21 C21 H21B 109.3
C22 C21 H21B 109.3
H21A C21 H21B 108.0
C21 C22 H22A 109.5
C21 C22 H22B 109.5
H22A C22 H22B 109.5
C21 C22 H22C 109.5
H22A C22 H22C 109.5
H22B C22 H22C 109.5
O22 C23 C24 113.1(11)
O22 C23 H23A 109.0
C24 C23 H23A 109.0
O22 C23 H23B 109.0
C24 C23 H23B 109.0
H23A C23 H23B 107.8
C23 C24 H24A 109.5
C23 C24 H24B 109.5
H24A C24 H24B 109.5
C23 C24 H24C 109.5
H24A C24 H24C 109.5
H24B C24 H24C 109.5
C26 C25 O23 110.4(13)
C26 C25 H25A 109.6
O23 C25 H25A 109.6
C26 C25 H25B 109.6
O23 C25 H25B 109.6
H25A C25 H25B 108.1
C25 C26 H26A 109.5
C25 C26 H26B 109.5
H26A C26 H26B 109.5
C25 C26 H26C 109.5
H26A C26 H26C 109.5
H26B C26 H26C 109.5
O31 C31 C32 110.6(12)
O31 C31 H31A 109.5
C32 C31 H31A 109.5
O31 C31 H31B 109.5
C32 C31 H31B 109.5
H31A C31 H31B 108.1
C31 C32 H32A 109.5
C31 C32 H32B 109.5
H32A C32 H32B 109.5
C31 C32 H32C 109.5
H32A C32 H32C 109.5
H32B C32 H32C 109.5
O32 C33 C34 111.3(9)
O32 C33 H33A 109.4
C34 C33 H33A 109.4
O32 C33 H33B 109.4
C34 C33 H33B 109.4
H33A C33 H33B 108.0
C33 C34 H34A 109.5
C33 C34 H34B 109.5
H34A C34 H34B 109.5
C33 C34 H34C 109.5
H34A C34 H34C 109.5
H34B C34 H34C 109.5
O33 C35 C36 111.5(10)
O33 C35 H35A 109.3
C36 C35 H35A 109.3
O33 C35 H35B 109.3
C36 C35 H35B 109.3
H35A C35 H35B 108.0
C35 C36 H36A 109.5
C35 C36 H36B 109.5
H36A C36 H36B 109.5
C35 C36 H36C 109.5
H36A C36 H36C 109.5
H36B C36 H36C 109.5
O41 C41 C42 113.1(9)
O41 C41 H41A 109.0
C42 C41 H41A 109.0
O41 C41 H41B 109.0
C42 C41 H41B 109.0
H41A C41 H41B 107.8
C41 C42 H42A 109.5
C41 C42 H42B 109.5
H42A C42 H42B 109.5
C41 C42 H42C 109.5
H42A C42 H42C 109.5
H42B C42 H42C 109.5
O42 C43 C44 111.6(10)
O42 C43 H43A 109.3
C44 C43 H43A 109.3
O42 C43 H43B 109.3
C44 C43 H43B 109.3
H43A C43 H43B 108.0
C43 C44 H44A 109.5
C43 C44 H44B 109.5
H44A C44 H44B 109.5
C43 C44 H44C 109.5
H44A C44 H44C 109.5
H44B C44 H44C 109.5
O43 C45 C46 110.3(10)
O43 C45 H45A 109.6
C46 C45 H45A 109.6
O43 C45 H45B 109.6
C46 C45 H45B 109.6
H45A C45 H45B 108.1
C45 C46 H46A 109.5
C45 C46 H46B 109.5
H46A C46 H46B 109.5
C45 C46 H46C 109.5
H46A C46 H46C 109.5
H46B C46 H46C 109.5
O51 C51 C52 112.4(11)
O51 C51 H51A 109.1
C52 C51 H51A 109.1
O51 C51 H51B 109.1
C52 C51 H51B 109.1
H51A C51 H51B 107.9
C51 C52 H52A 109.5
C51 C52 H52B 109.5
H52A C52 H52B 109.5
C51 C52 H52C 109.5
H52A C52 H52C 109.5
H52B C52 H52C 109.5
O52 C53 C54 111.9(9)
O52 C53 H53A 109.2
C54 C53 H53A 109.2
O52 C53 H53B 109.2
C54 C53 H53B 109.2
H53A C53 H53B 107.9
C53 C54 H54A 109.5
C53 C54 H54B 109.5
H54A C54 H54B 109.5
C53 C54 H54C 109.5
H54A C54 H54C 109.5
H54B C54 H54C 109.5
O53 C55 C56 113.0(8)
O53 C55 H55A 109.0
C56 C55 H55A 109.0
O53 C55 H55B 109.0
C56 C55 H55B 109.0
H55A C55 H55B 107.8
C55 C56 H56A 109.5
C55 C56 H56B 109.5
H56A C56 H56B 109.5
C55 C56 H56C 109.5
H56A C56 H56C 109.5
H56B C56 H56C 109.5
C62 C61 O61 115.3(15)
C62 C61 H61A 108.5
O61 C61 H61A 108.5
C62 C61 H61B 108.5
O61 C61 H61B 108.5
H61A C61 H61B 107.5
C61 C62 H62A 109.5
C61 C62 H62B 109.5
H62A C62 H62B 109.5
C61 C62 H62C 109.5
H62A C62 H62C 109.5
H62B C62 H62C 109.5
O62 C63 C64 110.5(12)
O62 C63 H63A 109.6
C64 C63 H63A 109.6
O62 C63 H63B 109.6
C64 C63 H63B 109.6
H63A C63 H63B 108.1
C63 C64 H64A 109.5
C63 C64 H64B 109.5
H64A C64 H64B 109.5
C63 C64 H64C 109.5
H64A C64 H64C 109.5
H64B C64 H64C 109.5
C66 C65 O63 111.7(13)
C66 C65 H65A 109.3
O63 C65 H65A 109.3
C66 C65 H65B 109.3
O63 C65 H65B 109.3
H65A C65 H65B 107.9
C65 C66 H66A 109.5
C65 C66 H66B 109.5
H66A C66 H66B 109.5
C65 C66 H66C 109.5
H66A C66 H66C 109.5
H66B C66 H66C 109.5
O71 C71 C72 111.1(9)
O71 C71 H71A 109.4
C72 C71 H71A 109.4
O71 C71 H71B 109.4
C72 C71 H71B 109.4
H71A C71 H71B 108.0
C71 C72 H72A 109.5
C71 C72 H72B 109.5
H72A C72 H72B 109.5
C71 C72 H72C 109.5
H72A C72 H72C 109.5
H72B C72 H72C 109.5

loop_
_geom_bond_atom_site_label_1
_geom_bond_atom_site_label_2
_geom_bond_distance
Co1 O42 1.976(7)
Co1 O32 1.983(7)
Co1 O52 1.988(7)
Co1 Cl1 2.272(3)
Ti1 O11 1.790(8)
Ti1 O12 1.821(7)
Ti1 O13 1.985(7)
Ti1 O63 2.002(8)
Ti1 O1 2.071(6)
Ti1 O71 2.139(7)
Ti1 Ti6 3.193(2)
Ti1 Ti2 3.206(2)
Ti1 Ti7 3.228(2)
Ti2 O22 1.794(7)
Ti2 O21 1.828(7)
Ti2 O1 2.015(6)
Ti2 O23 2.038(6)
Ti2 O13 2.060(7)
Ti2 O01 2.087(6)
Ti2 Ti7 3.141(2)
Ti2 Ti3 3.167(2)
Ti3 O31 1.776(7)
Ti3 O01 1.919(6)
Ti3 O32 1.973(7)
Ti3 O33 2.006(7)
Ti3 O23 2.006(7)
Ti3 O2 2.098(6)
Ti3 Ti7 3.074(2)
Ti3 Ti4 3.213(2)
Ti4 O41 1.802(7)
Ti4 O72 1.883(6)
Ti4 O42 1.998(6)
Ti4 O33 2.000(7)
Ti4 O43 2.013(7)
Ti4 O2 2.068(6)
Ti4 Ti7 2.967(2)
Ti4 Ti5 3.217(2)
Ti5 O51 1.759(7)
Ti5 O02 1.921(6)
Ti5 O52 1.961(7)
Ti5 O43 2.010(7)
Ti5 O53 2.013(7)
Ti5 O2 2.094(6)
Ti5 Ti7 3.089(2)
Ti5 Ti6 3.135(2)
Ti6 O62 1.775(7)
Ti6 O61 1.817(8)
Ti6 O53 2.024(6)
Ti6 O02 2.036(6)
Ti6 O63 2.046(7)
Ti6 O1 2.124(7)
Ti6 Ti7 3.170(2)
Ti7 O72 1.804(6)
Ti7 O01 1.906(6)
Ti7 O71 1.927(6)
Ti7 O02 1.934(6)
Ti7 O1 2.111(6)
Ti7 O2 2.170(6)
O11 C11 1.429(14)
O12 C13 1.412(13)
O13 C15 1.437(12)
O21 C21 1.428(12)
O22 C23 1.418(13)
O23 C25 1.439(14)
O31 C31 1.427(13)
O32 C33 1.439(11)
O33 C35 1.430(12)
O41 C41 1.402(11)
O42 C43 1.427(12)
O43 C45 1.433(12)
O51 C51 1.402(13)
O52 C53 1.443(12)
O53 C55 1.433(11)
O61 C61 1.413(16)
O62 C63 1.410(14)
O63 C65 1.498(15)
O71 C71 1.431(11)
C11 C12 1.478(15)
C11 H11A 0.9900
C11 H11B 0.9900
C12 H12A 0.9800
C12 H12B 0.9800
C12 H12C 0.9800
C13 C14 1.491(14)
C13 H13A 0.9900
C13 H13B 0.9900
C14 H14A 0.9800
C14 H14B 0.9800
C14 H14C 0.9800
C15 C16 1.508(13)
C15 H15A 0.9900
C15 H15B 0.9900
C16 H16A 0.9800
C16 H16B 0.9800
C16 H16C 0.9800
C21 C22 1.501(13)
C21 H21A 0.9900
C21 H21B 0.9900
C22 H22A 0.9800
C22 H22B 0.9800
C22 H22C 0.9800
C23 C24 1.492(14)
C23 H23A 0.9900
C23 H23B 0.9900
C24 H24A 0.9800
C24 H24B 0.9800
C24 H24C 0.9800
C25 C26 1.463(15)
C25 H25A 0.9900
C25 H25B 0.9900
C26 H26A 0.9800
C26 H26B 0.9800
C26 H26C 0.9800
C31 C32 1.475(15)
C31 H31A 0.9900
C31 H31B 0.9900
C32 H32A 0.9800
C32 H32B 0.9800
C32 H32C 0.9800
C33 C34 1.505(14)
C33 H33A 0.9900
C33 H33B 0.9900
C34 H34A 0.9800
C34 H34B 0.9800
C34 H34C 0.9800
C35 C36 1.493(14)
C35 H35A 0.9900
C35 H35B 0.9900
C36 H36A 0.9800
C36 H36B 0.9800
C36 H36C 0.9800
C41 C42 1.498(13)
C41 H41A 0.9900
C41 H41B 0.9900
C42 H42A 0.9800
C42 H42B 0.9800
C42 H42C 0.9800
C43 C44 1.485(18)
C43 H43A 0.9900
C43 H43B 0.9900
C44 H44A 0.9800
C44 H44B 0.9800
C44 H44C 0.9800
C45 C46 1.479(14)
C45 H45A 0.9900
C45 H45B 0.9900
C46 H46A 0.9800
C46 H46B 0.9800
C46 H46C 0.9800
C51 C52 1.465(14)
C51 H51A 0.9900
C51 H51B 0.9900
C52 H52A 0.9800
C52 H52B 0.9800
C52 H52C 0.9800
C53 C54 1.502(13)
C53 H53A 0.9900
C53 H53B 0.9900
C54 H54A 0.9800
C54 H54B 0.9800
C54 H54C 0.9800
C55 C56 1.500(12)
C55 H55A 0.9900
C55 H55B 0.9900
C56 H56A 0.9800
C56 H56B 0.9800
C56 H56C 0.9800
C61 C62 1.428(15)
C61 H61A 0.9900
C61 H61B 0.9900
C62 H62A 0.9800
C62 H62B 0.9800
C62 H62C 0.9800
C63 C64 1.497(14)
C63 H63A 0.9900
C63 H63B 0.9900
C64 H64A 0.9800
C64 H64B 0.9800
C64 H64C 0.9800
C65 C66 1.470(14)
C65 H65A 0.9900
C65 H65B 0.9900
C66 H66A 0.9800
C66 H66B 0.9800
C66 H66C 0.9800
C71 C72 1.491(13)
C71 H71A 0.9900
C71 H71B 0.9900
C72 H72A 0.9800
C72 H72B 0.9800
C72 H72C 0.9800
